data_3000246
loop_
_publ_author_name
'Auer, Henry'
'Yang, Fangshun'
'Playford, Helen Y.'
'Hansen, Thomas C.'
'Franz, Alexandra'
'Kohlmann, Holger'

_publ_section_title
;
 Covalent Si--H Bonds in the Zintl Phase Hydride CaSiH1+x (x &#x2264; 1/3)
;
_journal_issue 9
_journal_name_full Inorganics
_journal_page_first 106
_journal_paper_doi 10.3390/inorganics7090106
_journal_volume 7
_journal_year 2019
_chemical_formula_sum 'Ca3 H3.4 Si3'
_chemical_formula_weight 207.94
_space_group_IT_number 62
_space_group_name_Hall '-P 2ac 2n'
_space_group_name_H-M_alt 'P n m a'
_symmetry_cell_setting orthorhombic
_symmetry_space_group_name_Hall '-P 2ac 2n'
_symmetry_space_group_name_H-M 'P n m a'
_cell_angle_alpha 90
_cell_angle_beta 90
_cell_angle_gamma 90
_cell_formula_units_Z 4
_cell_length_a 14.6356(10)
_cell_length_b 3.81207(15)
_cell_length_c 11.2115(7)
_cell_measurement_temperature 294
_cell_volume 625.51(6)
_computing_structure_refinement TOPAS
_diffrn_ambient_temperature 294
_diffrn_detector 'silicon strip'
_diffrn_detector_type 'Mythen 1K'
_diffrn_measurement_device_type
;
   'Stoe Stadi P'
;
_diffrn_radiation_monochromator 'Ge 111'
_diffrn_radiation_type 'Cu K\a~1~'
_diffrn_radiation_wavelength 1.54059
_diffrn_source 'sealed X-ray tube'
_diffrn_source_type 'Stoe Stadi P'
_exptl_crystal_density_diffrn 2.208
_pd_char_colour grey
_pd_meas_2theta_range_inc 0.02
_pd_meas_2theta_range_max 100
_pd_meas_2theta_range_min 9
_pd_meas_scan_method step
_pd_proc_2theta_range_inc 0.02
_pd_proc_2theta_range_max 100
_pd_proc_2theta_range_min 9
_pd_proc_ls_prof_R_factor 4.9
_pd_proc_ls_prof_wR_expected 3.1
_pd_proc_ls_prof_wR_factor 6.1
_pd_proc_wavelength 1.54059
_pd_spec_mounting 'quartz capillary'
_pd_spec_shape cylinder
_refine_ls_goodness_of_fit_all 1.94
_refine_ls_number_parameters 54
_refine_ls_number_reflns 320
_refine_ls_R_I_factor 4.4
_refine_ls_shift/su_max 0.05
_cod_data_source_file CaSiHx_stoe.cif
_cod_data_source_block CaSiHx
_cod_depositor_comments 'Releasing structure 3000246 into public domain as published material.'
_cod_original_sg_symbol_H-M Pnma
_cod_database_code 3000246

loop_
_symmetry_equiv_pos_as_xyz
'x, y, z '
'-x, y+1/2, -z '
'-x+1/2, -y, z+1/2 '
'-x+1/2, y+1/2, z+1/2 '
'x, -y+1/2, z '
'-x, -y, -z '
'x+1/2, -y+1/2, -z+1/2 '
'x+1/2, y, -z+1/2 '

loop_
_atom_site_label
_atom_site_type_symbol
_atom_site_symmetry_multiplicity
_atom_site_fract_x
_atom_site_fract_y
_atom_site_fract_z
_atom_site_occupancy
_atom_site_B_iso_or_equiv
Ca1 Ca 4 0.3377(4) 0.25 0.8431(7) 1 0.2
Ca2 Ca 4 0.3137(3) 0.25 0.1607(7) 1 0.2
Ca3 Ca 4 0.3604(3) 0.25 0.4776(5) 1 0.2
Si1 Si 4 0.0376(6) 0.25 0.1798(8) 1 0.6
Si2 Si 4 0.0490(6) 0.25 0.7666(7) 1 0.6
Si3 Si 4 0.0445(5) 0.25 0.5257(9) 1 0.6
H1 H 4 0.25 0.25 0.827 1 1
H2 H 4 0.223 0.25 0.175 1 1
H3 H 4 0.273 0.25 0.481 1 1
H4 H 4 0.033 0.25 0.045 0.4 1

loop_
_geom_angle_atom_site_label_1
_geom_angle_atom_site_label_2
_geom_angle_atom_site_label_3
_geom_angle
_geom_angle_site_symmetry_1
_geom_angle_site_symmetry_2
_geom_angle_site_symmetry_3
H2 Ca1 H1 66.1(2) 3_565 1_555 1_555
H2 Ca1 H2 84.9(2) 3_555 1_555 3_565
H2 Ca1 H1 66.1(2) 3_555 1_555 1_555
H3 Ca1 H2 128.0(2) 3_565 1_555 3_555
H3 Ca1 H2 74.93(7) 3_565 1_555 3_565
H3 Ca1 H1 61.81(19) 3_565 1_555 1_555
H3 Ca1 H3 80.80(17) 3_555 1_555 3_565
H3 Ca1 H2 74.93(7) 3_555 1_555 3_555
H3 Ca1 H2 128.0(2) 3_555 1_555 3_565
H3 Ca1 H1 61.81(19) 3_555 1_555 1_555
H1 Ca2 H2 66.0(2) 3_554 1_555 1_555
H1 Ca2 H1 84.9(2) 3_564 1_555 3_554
H1 Ca2 H2 66.0(2) 3_564 1_555 1_555
Si2 Ca2 H1 112.8(3) 3_554 1_555 3_564
Si2 Ca2 H1 62.17(17) 3_554 1_555 3_554
Si2 Ca2 H2 127.9(3) 3_554 1_555 1_555
Si2 Ca2 Si2 78.5(2) 3_564 1_555 3_554
Si2 Ca2 H1 62.17(17) 3_564 1_555 3_564
Si2 Ca2 H1 112.8(3) 3_564 1_555 3_554
Si2 Ca2 H2 127.9(3) 3_564 1_555 1_555
H3 Ca2 Si2 98.19(12) 3_564 1_555 3_564
H3 Ca2 Si2 158.9(3) 3_564 1_555 3_554
H3 Ca2 H1 82.93(6) 3_564 1_555 3_564
H3 Ca2 H1 136.07(17) 3_564 1_555 3_554
H3 Ca2 H2 70.5(2) 3_564 1_555 1_555
H3 Ca2 H3 77.35(16) 3_554 1_555 3_564
H3 Ca2 Si2 158.9(3) 3_554 1_555 3_564
H3 Ca2 Si2 98.19(12) 3_554 1_555 3_554
H3 Ca2 H1 136.07(17) 3_554 1_555 3_564
H3 Ca2 H1 82.93(6) 3_554 1_555 3_554
H3 Ca2 H2 70.5(2) 3_554 1_555 1_555
Si3 Ca2 H3 65.48(17) 3_554 1_555 3_554
Si3 Ca2 H3 109.3(3) 3_554 1_555 3_564
Si3 Ca2 Si2 97.5(2) 3_554 1_555 3_564
Si3 Ca2 Si2 51.5(2) 3_554 1_555 3_554
Si3 Ca2 H1 158.2(2) 3_554 1_555 3_564
Si3 Ca2 H1 97.15(12) 3_554 1_555 3_554
Si3 Ca2 H2 134.5(3) 3_554 1_555 1_555
Si3 Ca2 Si3 73.2(2) 3_564 1_555 3_554
Si3 Ca2 H3 109.3(3) 3_564 1_555 3_554
Si3 Ca2 H3 65.48(17) 3_564 1_555 3_564
Si3 Ca2 Si2 51.5(2) 3_564 1_555 3_564
Si3 Ca2 Si2 97.5(2) 3_564 1_555 3_554
Si3 Ca2 H1 97.15(12) 3_564 1_555 3_564
Si3 Ca2 H1 158.2(2) 3_564 1_555 3_554
Si3 Ca2 H2 134.5(3) 3_564 1_555 1_555
H4 Ca3 H3 176.0(4) 7_555 1_555 1_555
H4 Ca3 H4 55.04(9) 3_555 1_555 7_555
H4 Ca3 H3 126.62(14) 3_555 1_555 1_555
H4 Ca3 H4 95.45(16) 3_565 1_555 3_555
H4 Ca3 H4 55.04(9) 3_565 1_555 7_555
H4 Ca3 H3 126.62(14) 3_565 1_555 1_555
H1 Ca3 H4 91.21(5) 3_564 1_555 3_565
H1 Ca3 H4 163.0(2) 3_564 1_555 3_555
H1 Ca3 H4 118.51(15) 3_564 1_555 7_555
H1 Ca3 H3 58.72(16) 3_564 1_555 1_555
H1 Ca3 H1 78.38(13) 3_554 1_555 3_564
H1 Ca3 H4 163.0(2) 3_554 1_555 3_565
H1 Ca3 H4 91.21(5) 3_554 1_555 3_555
H1 Ca3 H4 118.51(15) 3_554 1_555 7_555
H1 Ca3 H3 58.72(16) 3_554 1_555 1_555
Si1 Ca3 H1 97.35(18) 7_555 1_555 3_554
Si1 Ca3 H1 97.35(18) 7_555 1_555 3_564
Si1 Ca3 H4 70.40(14) 7_555 1_555 3_565
Si1 Ca3 H4 70.40(14) 7_555 1_555 3_555
Si1 Ca3 H4 28.51(16) 7_555 1_555 7_555
Si1 Ca3 H3 147.4(4) 7_555 1_555 1_555
H2 Ca3 Si1 135.42(12) 3_555 1_555 7_555
H2 Ca3 H1 78.71(6) 3_555 1_555 3_554
H2 Ca3 H1 124.41(15) 3_555 1_555 3_564
H2 Ca3 H4 118.3(2) 3_555 1_555 3_565
H2 Ca3 H4 65.36(8) 3_555 1_555 3_555
H2 Ca3 H4 116.98(14) 3_555 1_555 7_555
H2 Ca3 H3 66.03(18) 3_555 1_555 1_555
H2 Ca3 H2 74.04(12) 3_565 1_555 3_555
H2 Ca3 Si1 135.42(12) 3_565 1_555 7_555
H2 Ca3 H1 124.41(15) 3_565 1_555 3_554
H2 Ca3 H1 78.71(6) 3_565 1_555 3_564
H2 Ca3 H4 65.36(8) 3_565 1_555 3_565
H2 Ca3 H4 118.3(2) 3_565 1_555 3_555
H2 Ca3 H4 116.98(14) 3_565 1_555 7_555
H2 Ca3 H3 66.03(18) 3_565 1_555 1_555
Si2 Si1 H4 103.3(4) 2_556 1_555 1_555
Si2 Si1 Si2 107.3(5) 2_546 1_555 2_556
Si2 Si1 H4 103.3(4) 2_546 1_555 1_555
H2 Si1 Si2 122.7(3) 1_555 1_555 2_546
H2 Si1 Si2 122.7(3) 1_555 1_555 2_556
H2 Si1 H4 91.4(4) 1_555 1_555 1_555
Ca3 Si1 H2 144.6(3) 7_455 1_555 1_555
Ca3 Si1 Si2 72.6(3) 7_455 1_555 2_546
Ca3 Si1 Si2 72.6(3) 7_455 1_555 2_556
Ca3 Si1 H4 53.2(3) 7_455 1_555 1_555
Si1 Si2 Si1 107.3(5) 2_546 1_555 2_556
Si3 Si2 Si1 103.9(3) 1_555 1_555 2_546
Si3 Si2 Si1 103.9(3) 1_555 1_555 2_556
Ca2 Si2 Si3 67.8(2) 3_555 1_555 1_555
Ca2 Si2 Si1 87.00(19) 3_555 1_555 2_546
Ca2 Si2 Si1 165.2(3) 3_555 1_555 2_556
Ca2 Si2 Ca2 78.5(2) 3_565 1_555 3_555
Ca2 Si2 Si3 67.8(2) 3_565 1_555 1_555
Ca2 Si2 Si1 165.2(3) 3_565 1_555 2_546
Ca2 Si2 Si1 87.00(19) 3_565 1_555 2_556
H1 Si2 Ca2 55.86(18) 1_555 1_555 3_565
H1 Si2 Ca2 55.86(18) 1_555 1_555 3_555
H1 Si2 Si3 104.4(3) 1_555 1_555 1_555
H1 Si2 Si1 117.7(3) 1_555 1_555 2_546
H1 Si2 Si1 117.7(3) 1_555 1_555 2_556
H4 Si2 H1 103.0(2) 2_546 1_555 1_555
H4 Si2 Ca2 156.8(3) 2_546 1_555 3_565
H4 Si2 Ca2 97.95(12) 2_546 1_555 3_555
H4 Si2 Si3 132.4(2) 2_546 1_555 1_555
H4 Si2 Si1 28.5(2) 2_546 1_555 2_546
H4 Si2 Si1 96.6(3) 2_546 1_555 2_556
H4 Si2 H4 76.22(19) 2_556 1_555 2_546
H4 Si2 H1 103.0(2) 2_556 1_555 1_555
H4 Si2 Ca2 97.95(12) 2_556 1_555 3_565
H4 Si2 Ca2 156.8(3) 2_556 1_555 3_555
H4 Si2 Si3 132.4(2) 2_556 1_555 1_555
H4 Si2 Si1 96.6(3) 2_556 1_555 2_546
H4 Si2 Si1 28.5(2) 2_556 1_555 2_556
H4 Si2 H4 44.66(11) 1_556 1_555 2_556
H4 Si2 H4 44.66(11) 1_556 1_555 2_546
H4 Si2 H1 81.3(2) 1_556 1_555 1_555
H4 Si2 Ca2 116.3(2) 1_556 1_555 3_565
H4 Si2 Ca2 116.3(2) 1_556 1_555 3_555
H4 Si2 Si3 174.3(4) 1_556 1_555 1_555
H4 Si2 Si1 72.9(3) 1_556 1_555 2_546
H4 Si2 Si1 72.9(3) 1_556 1_555 2_556
Si3 Si3 Si3 106.5(6) 2_546 1_555 2_556
Si2 Si3 Si3 104.8(5) 1_555 1_555 2_546
Si2 Si3 Si3 104.8(5) 1_555 1_555 2_556
Ca2 Si3 Si2 60.7(2) 3_555 1_555 1_555
Ca2 Si3 Si3 89.6(2) 3_555 1_555 2_546
Ca2 Si3 Si3 161.3(4) 3_555 1_555 2_556
Ca2 Si3 Ca2 73.2(2) 3_565 1_555 3_555
Ca2 Si3 Si2 60.7(2) 3_565 1_555 1_555
Ca2 Si3 Si3 161.3(4) 3_565 1_555 2_546
Ca2 Si3 Si3 89.6(2) 3_565 1_555 2_556
H2 H1 Ca1 86.6(2) 3_565 1_555 1_555
H2 H1 H2 94.908 3_555 1_555 3_565
H2 H1 Ca1 86.6(2) 3_555 1_555 1_555
H3 H1 H2 85.233 3_555 1_555 3_555
H3 H1 H2 178.621 3_555 1_555 3_565
H3 H1 Ca1 92.1(2) 3_555 1_555 1_555
H3 H1 H3 94.592 3_565 1_555 3_555
H3 H1 H2 178.621 3_565 1_555 3_555
H3 H1 H2 85.233 3_565 1_555 3_565
H3 H1 Ca1 92.1(2) 3_565 1_555 1_555
Ca2 H1 H3 84.30(12) 3_565 1_555 3_565
Ca2 H1 H3 153.18(9) 3_565 1_555 3_555
Ca2 H1 H2 96.47(12) 3_565 1_555 3_555
Ca2 H1 H2 28.18(9) 3_565 1_555 3_565
Ca2 H1 Ca1 114.8(2) 3_565 1_555 1_555
Ca2 H1 Ca2 84.9(2) 3_555 1_555 3_565
Ca2 H1 H3 153.18(9) 3_555 1_555 3_565
Ca2 H1 H3 84.30(12) 3_555 1_555 3_555
Ca2 H1 H2 28.18(9) 3_555 1_555 3_555
Ca2 H1 H2 96.47(12) 3_555 1_555 3_565
Ca2 H1 Ca1 114.8(2) 3_555 1_555 1_555
Ca3 H1 Ca2 128.24(13) 3_565 1_555 3_555
Ca3 H1 Ca2 76.48(15) 3_565 1_555 3_565
Ca3 H1 H3 24.96(8) 3_565 1_555 3_565
Ca3 H1 H3 91.27(8) 3_565 1_555 3_555
Ca3 H1 H2 156.38(8) 3_565 1_555 3_555
Ca3 H1 H2 89.15(7) 3_565 1_555 3_565
Ca3 H1 Ca1 116.9(3) 3_565 1_555 1_555
Ca3 H1 Ca3 78.38(13) 3_555 1_555 3_565
Ca3 H1 Ca2 76.48(15) 3_555 1_555 3_555
Ca3 H1 Ca2 128.24(13) 3_555 1_555 3_565
Ca3 H1 H3 91.27(8) 3_555 1_555 3_565
Ca3 H1 H3 24.96(8) 3_555 1_555 3_555
Ca3 H1 H2 89.15(7) 3_555 1_555 3_555
Ca3 H1 H2 156.38(8) 3_555 1_555 3_565
Ca3 H1 Ca1 116.9(3) 3_555 1_555 1_555
Si2 H1 Ca3 66.64(14) 1_555 1_555 3_555
Si2 H1 Ca3 66.64(14) 1_555 1_555 3_565
Si2 H1 Ca2 61.97(13) 1_555 1_555 3_555
Si2 H1 Ca2 61.97(13) 1_555 1_555 3_565
Si2 H1 H3 91.31(11) 1_555 1_555 3_565
Si2 H1 H3 91.31(11) 1_555 1_555 3_555
Si2 H1 H2 90.06(11) 1_555 1_555 3_555
Si2 H1 H2 90.06(11) 1_555 1_555 3_565
Si2 H1 Ca1 175.0(4) 1_555 1_555 1_555
H1 H2 Ca2 85.8(2) 3_554 1_555 1_555
H1 H2 H1 94.908 3_564 1_555 3_554
H1 H2 Ca2 85.8(2) 3_564 1_555 1_555
Si1 H2 H1 98.03(12) 1_555 1_555 3_564
Si1 H2 H1 98.03(12) 1_555 1_555 3_554
Si1 H2 Ca2 174.2(4) 1_555 1_555 1_555
Ca1 H2 Si1 70.87(17) 3_554 1_555 1_555
Ca1 H2 H1 96.07(12) 3_554 1_555 3_564
Ca1 H2 H1 27.27(10) 3_554 1_555 3_554
Ca1 H2 Ca2 113.1(2) 3_554 1_555 1_555
Ca1 H2 Ca1 84.9(2) 3_564 1_555 3_554
Ca1 H2 Si1 70.87(17) 3_564 1_555 1_555
Ca1 H2 H1 27.27(10) 3_564 1_555 3_564
Ca1 H2 H1 96.07(12) 3_564 1_555 3_554
Ca1 H2 Ca2 113.1(2) 3_564 1_555 1_555
H3 H2 Ca1 93.64(11) 3_564 1_555 3_564
H3 H2 Ca1 162.36(12) 3_564 1_555 3_554
H3 H2 Si1 92.01(14) 3_564 1_555 1_555
H3 H2 H1 90.387 3_564 1_555 3_564
H3 H2 H1 167.868 3_564 1_555 3_554
H3 H2 Ca2 83.7(2) 3_564 1_555 1_555
H3 H2 H3 82.437 3_554 1_555 3_564
H3 H2 Ca1 162.36(12) 3_554 1_555 3_564
H3 H2 Ca1 93.64(11) 3_554 1_555 3_554
H3 H2 Si1 92.01(14) 3_554 1_555 1_555
H3 H2 H1 167.868 3_554 1_555 3_564
H3 H2 H1 90.387 3_554 1_555 3_554
H3 H2 Ca2 83.7(2) 3_554 1_555 1_555
H4 H2 H3 70.662 1_555 1_555 3_554
H4 H2 H3 70.662 1_555 1_555 3_564
H4 H2 Ca1 91.78(12) 1_555 1_555 3_564
H4 H2 Ca1 91.78(12) 1_555 1_555 3_554
H4 H2 Si1 28.79(18) 1_555 1_555 1_555
H4 H2 H1 116.173 1_555 1_555 3_564
H4 H2 H1 116.173 1_555 1_555 3_554
H4 H2 Ca2 145.4(3) 1_555 1_555 1_555
Ca3 H2 H4 48.22(7) 3_564 1_555 1_555
Ca3 H2 H3 83.05(7) 3_564 1_555 3_554
Ca3 H2 H3 23.86(8) 3_564 1_555 3_564
Ca3 H2 Ca1 86.48(15) 3_564 1_555 3_564
Ca3 H2 Ca1 138.72(14) 3_564 1_555 3_554
Ca3 H2 Si1 68.16(16) 3_564 1_555 1_555
Ca3 H2 H1 94.35(7) 3_564 1_555 3_564
Ca3 H2 H1 164.36(7) 3_564 1_555 3_554
Ca3 H2 Ca2 107.4(3) 3_564 1_555 1_555
Ca3 H2 Ca3 74.04(12) 3_554 1_555 3_564
Ca3 H2 H4 48.22(7) 3_554 1_555 1_555
Ca3 H2 H3 23.86(8) 3_554 1_555 3_554
Ca3 H2 H3 83.05(7) 3_554 1_555 3_564
Ca3 H2 Ca1 138.72(14) 3_554 1_555 3_564
Ca3 H2 Ca1 86.48(15) 3_554 1_555 3_554
Ca3 H2 Si1 68.16(16) 3_554 1_555 1_555
Ca3 H2 H1 164.36(7) 3_554 1_555 3_564
Ca3 H2 H1 94.35(7) 3_554 1_555 3_554
Ca3 H2 Ca2 107.4(3) 3_554 1_555 1_555
H1 H3 Ca3 96.32(18) 3_564 1_555 1_555
H1 H3 H1 94.592 3_554 1_555 3_564
H1 H3 Ca3 96.32(18) 3_554 1_555 1_555
H2 H3 H1 91.085 3_555 1_555 3_554
H2 H3 H1 170.894 3_555 1_555 3_564
H2 H3 Ca3 90.1(2) 3_555 1_555 1_555
H2 H3 H2 82.437 3_565 1_555 3_555
H2 H3 H1 170.894 3_565 1_555 3_554
H2 H3 H1 91.085 3_565 1_555 3_564
H2 H3 Ca3 90.1(2) 3_565 1_555 1_555
Ca1 H3 H2 88.82(12) 3_564 1_555 3_565
Ca1 H3 H2 146.46(12) 3_564 1_555 3_555
Ca1 H3 H1 93.14(11) 3_564 1_555 3_554
Ca1 H3 H1 26.13(11) 3_564 1_555 3_564
Ca1 H3 Ca3 122.36(19) 3_564 1_555 1_555
Ca1 H3 Ca1 80.80(17) 3_554 1_555 3_564
Ca1 H3 H2 146.46(12) 3_554 1_555 3_565
Ca1 H3 H2 88.82(12) 3_554 1_555 3_555
Ca1 H3 H1 26.13(11) 3_554 1_555 3_554
Ca1 H3 H1 93.14(11) 3_554 1_555 3_564
Ca1 H3 Ca3 122.36(19) 3_554 1_555 1_555
Ca2 H3 Ca1 73.32(17) 3_555 1_555 3_554
Ca2 H3 Ca1 121.53(14) 3_555 1_555 3_564
Ca2 H3 H2 85.62(10) 3_555 1_555 3_565
Ca2 H3 H2 25.84(9) 3_555 1_555 3_555
Ca2 H3 H1 85.78(10) 3_555 1_555 3_554
Ca2 H3 H1 147.66(8) 3_555 1_555 3_564
Ca2 H3 Ca3 115.8(2) 3_555 1_555 1_555
Ca2 H3 Ca2 77.35(16) 3_565 1_555 3_555
Ca2 H3 Ca1 121.53(14) 3_565 1_555 3_554
Ca2 H3 Ca1 73.32(17) 3_565 1_555 3_564
Ca2 H3 H2 25.84(9) 3_565 1_555 3_565
Ca2 H3 H2 85.62(10) 3_565 1_555 3_555
Ca2 H3 H1 147.66(8) 3_565 1_555 3_554
Ca2 H3 H1 85.78(10) 3_565 1_555 3_564
Ca2 H3 Ca3 115.8(2) 3_565 1_555 1_555
H4 H4 Si1 116.40(14) 2_555 1_555 1_555
H4 H4 H4 107.527 2_545 1_555 2_555
H4 H4 Si1 116.40(14) 2_545 1_555 1_555
Ca3 H4 H4 63.29(6) 7_455 1_555 2_545
Ca3 H4 H4 63.29(6) 7_455 1_555 2_555
Ca3 H4 Si1 98.3(4) 7_455 1_555 1_555
Ca3 H4 Ca3 124.96(9) 3_554 1_555 7_455
Ca3 H4 H4 61.67(9) 3_554 1_555 2_545
Ca3 H4 H4 135.98(12) 3_554 1_555 2_555
Ca3 H4 Si1 105.4(2) 3_554 1_555 1_555
Ca3 H4 Ca3 95.45(16) 3_564 1_555 3_554
Ca3 H4 Ca3 124.96(9) 3_564 1_555 7_455
Ca3 H4 H4 135.98(12) 3_564 1_555 2_545
Ca3 H4 H4 61.67(9) 3_564 1_555 2_555
Ca3 H4 Si1 105.4(2) 3_564 1_555 1_555
Si2 H4 Ca3 153.21(19) 2_546 1_555 3_564
Si2 H4 Ca3 88.81(15) 2_546 1_555 3_554
Si2 H4 Ca3 71.43(18) 2_546 1_555 7_455
Si2 H4 H4 68.61(12) 2_546 1_555 2_545
Si2 H4 H4 129.12(13) 2_546 1_555 2_555
Si2 H4 Si1 48.2(2) 2_546 1_555 1_555
Si2 H4 Si2 76.22(19) 2_556 1_555 2_546
Si2 H4 Ca3 88.81(15) 2_556 1_555 3_564
Si2 H4 Ca3 153.21(19) 2_556 1_555 3_554
Si2 H4 Ca3 71.43(18) 2_556 1_555 7_455
Si2 H4 H4 129.12(13) 2_556 1_555 2_545
Si2 H4 H4 68.61(12) 2_556 1_555 2_555
Si2 H4 Si1 48.2(2) 2_556 1_555 1_555
Si2 H4 Si2 135.34(11) 1_554 1_555 2_556
Si2 H4 Si2 135.34(11) 1_554 1_555 2_546
Si2 H4 Ca3 70.26(16) 1_554 1_555 3_564
Si2 H4 Ca3 70.26(16) 1_554 1_555 3_554
Si2 H4 Ca3 88.6(2) 1_554 1_555 7_455
Si2 H4 H4 66.72(8) 1_554 1_555 2_545
Si2 H4 H4 66.72(8) 1_554 1_555 2_555
Si2 H4 Si1 173.2(4) 1_554 1_555 1_555
H2 H4 Si2 113.36(16) 1_555 1_555 1_554
H2 H4 Si2 91.53(16) 1_555 1_555 2_556
H2 H4 Si2 91.53(16) 1_555 1_555 2_546
H2 H4 Ca3 66.42(11) 1_555 1_555 3_564
H2 H4 Ca3 66.42(11) 1_555 1_555 3_554
H2 H4 Ca3 158.08(13) 1_555 1_555 7_455
H2 H4 H4 124.075 1_555 1_555 2_545
H2 H4 H4 124.075 1_555 1_555 2_555
H2 H4 Si1 59.8(3) 1_555 1_555 1_555

loop_
_geom_bond_atom_site_label_1
_geom_bond_atom_site_label_2
_geom_bond_distance
_geom_bond_site_symmetry_1
_geom_bond_site_symmetry_2
Ca1 H1 1.296(6) 1_555 1_555
Ca1 H2 2.824(6) 1_555 3_565
Ca1 H2 2.824(6) 1_555 3_555
Ca1 H3 2.941(5) 1_555 3_565
Ca1 H3 2.941(5) 1_555 3_555
Ca2 H2 1.338(5) 1_555 1_555
Ca2 H1 2.825(5) 1_555 3_554
Ca2 H1 2.825(5) 1_555 3_564
Ca2 Si2 3.013(8) 1_555 3_554
Ca2 Si2 3.013(8) 1_555 3_564
Ca2 H3 3.050(5) 1_555 3_564
Ca2 H3 3.050(5) 1_555 3_554
Ca2 Si3 3.198(8) 1_555 3_554
Ca2 Si3 3.198(8) 1_555 3_564
Ca3 H3 1.280(4) 1_555 1_555
Ca3 H4 2.538(5) 1_555 7_555
Ca3 H4 2.576(3) 1_555 3_555
Ca3 H4 2.576(3) 1_555 3_565
Ca3 H1 3.016(4) 1_555 3_564
Ca3 H1 3.016(4) 1_555 3_554
Ca3 Si1 3.136(10) 1_555 7_555
Ca3 H2 3.166(4) 1_555 3_555
Ca3 H2 3.166(4) 1_555 3_565
Si1 H4 1.512(9) 1_555 1_555
Si1 Si2 2.367(7) 1_555 2_556
Si1 Si2 2.367(7) 1_555 2_546
Si1 H2 2.714(9) 1_555 1_555
Si1 Ca3 3.136(10) 1_555 7_455
Si2 Si1 2.367(7) 1_555 2_556
Si2 Si1 2.367(7) 1_555 2_546
Si2 Si3 2.702(13) 1_555 1_555
Si2 Ca2 3.013(8) 1_555 3_555
Si2 Ca2 3.013(8) 1_555 3_565
Si2 H1 3.018(9) 1_555 1_555
Si2 H4 3.088(6) 1_555 2_546
Si2 H4 3.088(6) 1_555 2_556
Si2 H4 3.130(8) 1_555 1_556
Si3 Si3 2.379(10) 1_555 2_556
Si3 Si3 2.379(10) 1_555 2_546
Si3 Si2 2.702(13) 1_555 1_555
Si3 Ca2 3.198(8) 1_555 3_555
Si3 Ca2 3.198(8) 1_555 3_565
H1 Ca1 1.296(6) 1_555 1_555
H1 H2 2.58713 1_555 3_565
H1 H2 2.58713 1_555 3_555
H1 H3 2.59371 1_555 3_555
H1 H3 2.59371 1_555 3_565
H1 Ca2 2.825(5) 1_555 3_565
H1 Ca2 2.825(5) 1_555 3_555
H1 Ca3 3.016(4) 1_555 3_565
H1 Ca3 3.016(4) 1_555 3_555
H1 Si2 3.018(9) 1_555 1_555
H2 Ca2 1.338(5) 1_555 1_555
H2 H1 2.58713 1_555 3_554
H2 H1 2.58713 1_555 3_564
H2 Si1 2.714(9) 1_555 1_555
H2 Ca1 2.824(6) 1_555 3_554
H2 Ca1 2.824(6) 1_555 3_564
H2 H3 2.89261 1_555 3_564
H2 H3 2.89261 1_555 3_554
H2 H4 3.13958 1_555 1_555
H2 Ca3 3.166(4) 1_555 3_564
H2 Ca3 3.166(4) 1_555 3_554
H3 Ca3 1.280(4) 1_555 1_555
H3 H1 2.59371 1_555 3_564
H3 H1 2.59371 1_555 3_554
H3 H2 2.89261 1_555 3_555
H3 H2 2.89261 1_555 3_565
H3 Ca1 2.941(5) 1_555 3_564
H3 Ca1 2.941(5) 1_555 3_554
H3 Ca2 3.050(5) 1_555 3_555
H3 Ca2 3.050(5) 1_555 3_565
H4 Si1 1.512(9) 1_555 1_555
H4 H4 2.36309 1_555 2_555
H4 H4 2.36309 1_555 2_545
H4 Ca3 2.538(5) 1_555 7_455
H4 Ca3 2.576(3) 1_555 3_554
H4 Ca3 2.576(3) 1_555 3_564
H4 Si2 3.088(6) 1_555 2_546
H4 Si2 3.088(6) 1_555 2_556
H4 Si2 3.130(8) 1_555 1_554
H4 H2 3.13958 1_555 1_555
